data_4511148
loop_
_publ_author_name
'Liu, Xun-Gao'
'Wang, Li-Yan'
'Zhu, Xia'
'Li, Bao-Long'
'Zhang, Yong'

_publ_section_title
;
 Structural Versatility of Eight Zinc(II) Coordination Polymers
 Constructed with a Long Flexible Ligand 1,4-Bis(1,2,4-triazol-1-yl)butane
;
_journal_issue 9
_journal_name_full 'Crystal Growth &amp; Design'
_journal_page_first 3997
_journal_paper_doi 10.1021/cg900134f
_journal_volume 9
_journal_year 2009
_chemical_formula_sum 'C8 H18 N6 O7 S Zn'
_chemical_formula_weight 407.71
_chemical_name_systematic
; 
 ? 
;
_space_group_IT_number 62
_symmetry_cell_setting orthorhombic
_symmetry_space_group_name_Hall '-P 2ac 2n'
_symmetry_space_group_name_H-M 'P n m a'
_atom_sites_solution_hydrogens geom
_atom_sites_solution_primary direct
_atom_sites_solution_secondary difmap
_audit_creation_method SHELXL-97
_cell_angle_alpha 90.00
_cell_angle_beta 90.00
_cell_angle_gamma 90.00
_cell_formula_units_Z 4
_cell_length_a 8.5223(9)
_cell_length_b 17.1570(19)
_cell_length_c 10.5244(11)
_cell_measurement_reflns_used 5272
_cell_measurement_temperature 153(2)
_cell_measurement_theta_max 25.3491
_cell_measurement_theta_min 3.0631
_cell_volume 1538.8(3)
_computing_cell_refinement 'CrystalClear (Rigaku Corp., 2000)'
_computing_data_collection 'CrystalClear (Rigaku Corp., 2000)'
_computing_data_reduction 'CrystalClear (Rigaku Corp., 2000)'
_computing_molecular_graphics 'Bruker SHELXTL'
_computing_publication_material 'Bruker SHELXTL'
_computing_structure_refinement 'SHELXL-97 (Sheldrick, 1997)'
_computing_structure_solution 'SHELXS-97 (Sheldrick, 1990)'
_diffrn_ambient_temperature 153(2)
_diffrn_measured_fraction_theta_full 0.999
_diffrn_measured_fraction_theta_max 0.999
_diffrn_measurement_device_type 'Rigaku Mercury CCD'
_diffrn_measurement_method \w
_diffrn_radiation_monochromator graphite
_diffrn_radiation_source 'fine-focus sealed tube'
_diffrn_radiation_type MoK\a
_diffrn_radiation_wavelength 0.71073
_diffrn_reflns_av_R_equivalents 0.0310
_diffrn_reflns_av_sigmaI/netI 0.0152
_diffrn_reflns_limit_h_max 9
_diffrn_reflns_limit_h_min -10
_diffrn_reflns_limit_k_max 20
_diffrn_reflns_limit_k_min -20
_diffrn_reflns_limit_l_max 12
_diffrn_reflns_limit_l_min -12
_diffrn_reflns_number 13942
_diffrn_reflns_theta_full 25.34
_diffrn_reflns_theta_max 25.34
_diffrn_reflns_theta_min 3.08
_diffrn_standards_decay_% 0
_diffrn_standards_interval_count 0
_diffrn_standards_interval_time 0
_diffrn_standards_number 0
_exptl_absorpt_coefficient_mu 1.778
_exptl_absorpt_correction_T_max 0.8422
_exptl_absorpt_correction_T_min 0.5017
_exptl_absorpt_correction_type multi-scan
_exptl_absorpt_process_details Empirical
_exptl_crystal_colour Colorless
_exptl_crystal_density_diffrn 1.760
_exptl_crystal_density_method 'not measured'
_exptl_crystal_description Block
_exptl_crystal_F_000 840
_exptl_crystal_size_max 0.45
_exptl_crystal_size_mid 0.21
_exptl_crystal_size_min 0.10
_refine_diff_density_max 1.154
_refine_diff_density_min -0.366
_refine_diff_density_rms 0.069
_refine_ls_extinction_method none
_refine_ls_goodness_of_fit_ref 1.083
_refine_ls_hydrogen_treatment mixed
_refine_ls_matrix_type full
_refine_ls_number_parameters 127
_refine_ls_number_reflns 1460
_refine_ls_number_restraints 6
_refine_ls_restrained_S_all 1.082
_refine_ls_R_factor_all 0.0294
_refine_ls_R_factor_gt 0.0285
_refine_ls_shift/su_max 0.001
_refine_ls_shift/su_mean 0.000
_refine_ls_structure_factor_coef Fsqd
_refine_ls_weighting_details 'calc w=1/[\s^2^(Fo^2^)+(0.0461P)^2^+1.5028P] where P=(Fo^2^+2Fc^2^)/3'
_refine_ls_weighting_scheme calc
_refine_ls_wR_factor_gt 0.0762
_refine_ls_wR_factor_ref 0.0767
_reflns_number_gt 1427
_reflns_number_total 1460
_reflns_threshold_expression >2sigma(I)
_cod_data_source_file cg900134f_si_002.cif
_cod_data_source_block '_[Zn(btb)(H2O)3(SO4)]n_(1)'
_cod_depositor_comments
;
The following automatic conversions were performed:

'_symmetry_cell_setting' value 'Orthorhombic' changed to
'orthorhombic' according to
/usr/data/users/saulius/automatic-downloads/retrospective/ACS/lib/dictionaries/cif_core.dic
dictionary named 'cif_core.dic' version 2.4.2 from
2011-04-26.

'_exptl_absorpt_correction_type' value 'Multi-scan'
changed to 'multi-scan' according to
/usr/data/users/saulius/automatic-downloads/retrospective/ACS/lib/dictionaries/cif_core.dic
dictionary named 'cif_core.dic' version 2.4.2 from 2011-04-26.

Automatic conversion script
Id: cif_fix_values 2281 2013-09-26 08:29:07Z andrius 
;
_cod_original_sg_symbol_H-M Pnma
_cod_database_code 4511148

loop_
_symmetry_equiv_pos_as_xyz
'x, y, z'
'-x+1/2, y+1/2, z+1/2'
'x, -y+1/2, z'
'-x+1/2, -y, z+1/2'
'-x, -y, -z'
'x-1/2, -y-1/2, -z-1/2'
'-x, y-1/2, -z'
'x-1/2, y, -z-1/2'

loop_
_atom_site_label
_atom_site_type_symbol
_atom_site_fract_x
_atom_site_fract_y
_atom_site_fract_z
_atom_site_U_iso_or_equiv
_atom_site_adp_type
_atom_site_occupancy
_atom_site_symmetry_multiplicity
_atom_site_calc_flag
_atom_site_refinement_flags
Zn1 Zn 0.22745(4) 0.2500 0.51938(3) 0.01286(15) Uani 1 2 d S
S1 S 0.60268(9) 0.2500 0.54964(7) 0.0153(2) Uani 1 2 d S
O1 O 0.0081(3) 0.2500 0.6088(2) 0.0264(6) Uani 1 2 d SD
O2 O 0.2817(2) 0.16046(10) 0.65744(16) 0.0192(4) Uani 1 1 d D
O3 O 0.4640(3) 0.2500 0.4646(2) 0.0192(5) Uani 1 2 d S
O4 O 0.7462(3) 0.2500 0.4734(2) 0.0362(8) Uani 1 2 d S
O5 O 0.5988(2) 0.18041(11) 0.63128(18) 0.0309(4) Uani 1 1 d .
N1 N 0.1414(2) 0.42431(11) 0.24313(17) 0.0172(4) Uani 1 1 d .
N2 N 0.0684(2) 0.45923(12) 0.34363(19) 0.0237(5) Uani 1 1 d .
N3 N 0.1614(2) 0.34114(11) 0.39807(17) 0.0171(4) Uani 1 1 d .
C1 C 0.0829(3) 0.40676(14) 0.4339(2) 0.0208(5) Uani 1 1 d .
H1A H 0.0421 0.4140 0.5171 0.025 Uiso 1 1 calc R
C2 C 0.1953(3) 0.35492(13) 0.2771(2) 0.0178(5) Uani 1 1 d .
H2A H 0.2501 0.3201 0.2227 0.021 Uiso 1 1 calc R
C3 C 0.1530(3) 0.46281(14) 0.1193(2) 0.0194(5) Uani 1 1 d .
H3A H 0.2123 0.4290 0.0600 0.023 Uiso 1 1 calc R
H3B H 0.2116 0.5123 0.1288 0.023 Uiso 1 1 calc R
C4 C -0.0080(3) 0.47961(14) 0.0641(2) 0.0196(5) Uani 1 1 d .
H4A H -0.0679 0.5132 0.1233 0.023 Uiso 1 1 calc R
H4B H -0.0664 0.4302 0.0533 0.023 Uiso 1 1 calc R
H3W H 0.242(3) 0.1667(19) 0.728(2) 0.037(9) Uiso 1 1 d D
H4W H 0.378(2) 0.157(2) 0.665(3) 0.049(10) Uiso 1 1 d D
H1W H -0.077(3) 0.2500 0.568(3) 0.020(10) Uiso 1 2 d SD
H2W H -0.015(6) 0.2500 0.6859(18) 0.13(3) Uiso 1 2 d SD

loop_
_atom_site_aniso_label
_atom_site_aniso_U_11
_atom_site_aniso_U_22
_atom_site_aniso_U_33
_atom_site_aniso_U_23
_atom_site_aniso_U_13
_atom_site_aniso_U_12
Zn1 0.0143(2) 0.0146(2) 0.0098(2) 0.000 -0.00117(13) 0.000
S1 0.0128(4) 0.0227(4) 0.0103(4) 0.000 -0.0001(3) 0.000
O1 0.0139(12) 0.0504(16) 0.0148(12) 0.000 0.0017(10) 0.000
O2 0.0224(9) 0.0216(9) 0.0137(8) 0.0023(7) 0.0019(7) 0.0023(7)
O3 0.0145(11) 0.0287(13) 0.0143(11) 0.000 -0.0038(9) 0.000
O4 0.0145(12) 0.081(3) 0.0129(13) 0.000 0.0014(10) 0.000
O5 0.0268(9) 0.0310(10) 0.0350(10) 0.0132(9) -0.0155(8) -0.0056(8)
N1 0.0222(10) 0.0165(9) 0.0131(9) 0.0027(8) -0.0014(8) 0.0018(8)
N2 0.0297(11) 0.0241(11) 0.0171(10) 0.0008(8) 0.0007(8) 0.0082(9)
N3 0.0212(10) 0.0173(10) 0.0129(9) 0.0013(8) -0.0030(8) 0.0014(8)
C1 0.0247(12) 0.0244(12) 0.0133(11) 0.0013(10) 0.0006(9) 0.0058(10)
C2 0.0235(11) 0.0148(11) 0.0152(11) -0.0008(9) -0.0007(9) -0.0002(9)
C3 0.0249(12) 0.0188(11) 0.0146(11) 0.0051(9) -0.0020(10) 0.0001(10)
C4 0.0231(12) 0.0200(11) 0.0156(11) 0.0065(10) -0.0028(9) -0.0003(10)

loop_
_atom_type_symbol
_atom_type_description
_atom_type_scat_dispersion_real
_atom_type_scat_dispersion_imag
_atom_type_scat_source
C C 0.0033 0.0016 'International Tables Vol C Tables 4.2.6.8 and 6.1.1.4'
H H 0.0000 0.0000 'International Tables Vol C Tables 4.2.6.8 and 6.1.1.4'
N N 0.0061 0.0033 'International Tables Vol C Tables 4.2.6.8 and 6.1.1.4'
O O 0.0106 0.0060 'International Tables Vol C Tables 4.2.6.8 and 6.1.1.4'
S S 0.1246 0.1234 'International Tables Vol C Tables 4.2.6.8 and 6.1.1.4'
Zn Zn 0.2839 1.4301 'International Tables Vol C Tables 4.2.6.8 and 6.1.1.4'

loop_
_geom_angle_atom_site_label_1
_geom_angle_atom_site_label_2
_geom_angle_atom_site_label_3
_geom_angle
_geom_angle_site_symmetry_1
_geom_angle_site_symmetry_3
O3 Zn1 O1 169.24(9) . .
O3 Zn1 N3 95.20(7) . 3
O1 Zn1 N3 91.95(7) . 3
O3 Zn1 N3 95.20(7) . .
O1 Zn1 N3 91.95(7) . .
N3 Zn1 N3 96.52(10) 3 .
O3 Zn1 O2 88.80(6) . 3
O1 Zn1 O2 83.64(7) . 3
N3 Zn1 O2 174.82(7) 3 3
N3 Zn1 O2 86.37(7) . 3
O3 Zn1 O2 88.80(6) . .
O1 Zn1 O2 83.64(7) . .
N3 Zn1 O2 86.37(7) 3 .
N3 Zn1 O2 174.82(7) . .
O2 Zn1 O2 90.43(9) 3 .
O4 S1 O5 109.82(10) . 3
O4 S1 O5 109.82(10) . .
O5 S1 O5 108.48(17) 3 .
O4 S1 O3 109.61(14) . .
O5 S1 O3 109.54(9) 3 .
O5 S1 O3 109.54(9) . .
Zn1 O1 H1W 123(3) . .
Zn1 O1 H2W 130(4) . .
H1W O1 H2W 107(3) . .
Zn1 O2 H3W 115(2) . .
Zn1 O2 H4W 109(2) . .
H3W O2 H4W 109(2) . .
S1 O3 Zn1 126.91(13) . .
C2 N1 N2 110.07(18) . .
C2 N1 C3 128.5(2) . .
N2 N1 C3 121.48(19) . .
C1 N2 N1 102.49(19) . .
C2 N3 C1 103.01(19) . .
C2 N3 Zn1 131.24(16) . .
C1 N3 Zn1 125.42(15) . .
N2 C1 N3 114.3(2) . .
N2 C1 H1A 122.8 . .
N3 C1 H1A 122.8 . .
N1 C2 N3 110.1(2) . .
N1 C2 H2A 125.0 . .
N3 C2 H2A 125.0 . .
N1 C3 C4 111.41(19) . .
N1 C3 H3A 109.3 . .
C4 C3 H3A 109.3 . .
N1 C3 H3B 109.3 . .
C4 C3 H3B 109.3 . .
H3A C3 H3B 108.0 . .
C3 C4 C4 110.2(2) . 5_565
C3 C4 H4A 109.6 . .
C4 C4 H4A 109.6 5_565 .
C3 C4 H4B 109.6 . .
C4 C4 H4B 109.6 5_565 .
H4A C4 H4B 108.1 . .

loop_
_geom_bond_atom_site_label_1
_geom_bond_atom_site_label_2
_geom_bond_distance
_geom_bond_site_symmetry_2
Zn1 O3 2.097(2) .
Zn1 O1 2.093(2) .
Zn1 N3 2.0956(18) 3
Zn1 N3 2.0956(18) .
Zn1 O2 2.1646(17) 3
Zn1 O2 2.1646(17) .
S1 O4 1.463(3) .
S1 O5 1.4714(18) 3
S1 O5 1.4714(18) .
S1 O3 1.483(2) .
O1 H1W 0.841(18) .
O1 H2W 0.83(2) .
O2 H3W 0.826(17) .
O2 H4W 0.830(17) .
N1 C2 1.325(3) .
N1 N2 1.366(3) .
N1 C3 1.464(3) .
N2 C1 1.315(3) .
N3 C2 1.327(3) .
N3 C1 1.363(3) .
C1 H1A 0.9500 .
C2 H2A 0.9500 .
C3 C4 1.518(3) .
C3 H3A 0.9900 .
C3 H3B 0.9900 .
C4 C4 1.526(4) 5_565
C4 H4A 0.9900 .
C4 H4B 0.9900 .

loop_
_geom_hbond_atom_site_label_D
_geom_hbond_atom_site_label_H
_geom_hbond_atom_site_label_A
_geom_hbond_distance_DH
_geom_hbond_distance_HA
_geom_hbond_distance_DA
_geom_hbond_angle_DHA
_geom_hbond_site_symmetry_A
O2 H3W O5 0.826(17) 1.931(17) 2.737(2) 165(3) 8_557
O2 H4W O5 0.830(17) 1.95(2) 2.737(2) 157(3) .
O1 H1W O4 0.841(18) 1.808(19) 2.648(3) 177(4) 1_455
O1 H2W O5 0.83(2) 2.46(3) 3.083(3) 132(4) 6_567
O1 H2W O5 0.83(2) 2.46(3) 3.083(3) 132(4) 8_557

loop_
_geom_torsion_atom_site_label_1
_geom_torsion_atom_site_label_2
_geom_torsion_atom_site_label_3
_geom_torsion_atom_site_label_4
_geom_torsion
_geom_torsion_site_symmetry_1
_geom_torsion_site_symmetry_4
O4 S1 O3 Zn1 180.0 . .
O5 S1 O3 Zn1 -59.44(10) 3 .
O5 S1 O3 Zn1 59.44(10) . .
O1 Zn1 O3 S1 0.0 . .
N3 Zn1 O3 S1 -131.47(5) 3 .
N3 Zn1 O3 S1 131.47(5) . .
O2 Zn1 O3 S1 45.23(5) 3 .
O2 Zn1 O3 S1 -45.23(5) . .
C2 N1 N2 C1 -0.3(3) . .
C3 N1 N2 C1 179.9(2) . .
O3 Zn1 N3 C2 44.7(2) . .
O1 Zn1 N3 C2 -143.4(2) . .
N3 Zn1 N3 C2 -51.2(2) 3 .
O2 Zn1 N3 C2 133.1(2) 3 .
O2 Zn1 N3 C2 -174.9(7) . .
O3 Zn1 N3 C1 -127.64(19) . .
O1 Zn1 N3 C1 44.3(2) . .
N3 Zn1 N3 C1 136.51(16) 3 .
O2 Zn1 N3 C1 -39.18(19) 3 .
O2 Zn1 N3 C1 12.8(9) . .
N1 N2 C1 N3 0.5(3) . .
C2 N3 C1 N2 -0.6(3) . .
Zn1 N3 C1 N2 173.48(16) . .
N2 N1 C2 N3 0.0(3) . .
C3 N1 C2 N3 179.8(2) . .
C1 N3 C2 N1 0.3(3) . .
Zn1 N3 C2 N1 -173.22(15) . .
C2 N1 C3 C4 119.6(3) . .
N2 N1 C3 C4 -60.6(3) . .
N1 C3 C4 C4 179.4(2) . 5_565
